data_1562590
loop_
_publ_author_name
'Liu, Sui-Jun'
'Zeng, Yong-Fei'
'Hu, Xin'
'Xue, Li'
'Han, Song-De'
'Jia, Ji-Min'
'Hu, Tong-Liang'

_publ_section_title
;
 Five new Mn(II)/Co(II) coordination polymers constructed from flexible
 multicarboxylate ligands with varying magnetic properties
;
_journal_name_full 'Journal of Solid State Chemistry'
_journal_page_first 197
_journal_page_last 204
_journal_paper_doi 10.1016/j.jssc.2013.05.027
_journal_volume 204
_journal_year 2013
_chemical_formula_moiety 'C15 H23 Mn2 N O9'
_chemical_formula_sum 'C15 H23 Mn2 N O9'
_chemical_formula_weight 471.22
_space_group_IT_number 9
_space_group_name_Hall 'C -2yc'
_space_group_name_H-M_alt 'C 1 c 1'
_symmetry_cell_setting monoclinic
_symmetry_space_group_name_Hall 'C -2yc'
_symmetry_space_group_name_H-M 'C 1 c 1'
_atom_sites_solution_hydrogens geom
_atom_sites_solution_primary direct
_atom_sites_solution_secondary difmap
_audit_creation_method SHELXL-97
_cell_angle_alpha 90.00
_cell_angle_beta 125.20(3)
_cell_angle_gamma 90.00
_cell_formula_units_Z 4
_cell_length_a 12.642(3)
_cell_length_b 21.462(4)
_cell_length_c 8.8461(18)
_cell_measurement_reflns_used 9652
_cell_measurement_temperature 293(2)
_cell_measurement_theta_max 27.51
_cell_measurement_theta_min 3.27
_cell_volume 1961.3(10)
_computing_cell_refinement 'Bruker XSCANS'
_computing_data_collection 'Bruker XSCANS'
_computing_data_reduction 'Bruker SHELXTL'
_computing_molecular_graphics 'Bruker SHELXTL'
_computing_publication_material 'Bruker SHELXTL'
_computing_structure_refinement 'SHELXL-97 (Sheldrick, 1997)'
_computing_structure_solution 'SHELXS-97 (Sheldrick, 1990)'
_diffrn_ambient_temperature 293(2)
_diffrn_detector_area_resol_mean 0
_diffrn_measured_fraction_theta_full 0.999
_diffrn_measured_fraction_theta_max 0.999
_diffrn_measurement_device_type scx-mini
_diffrn_measurement_method '\w scan'
_diffrn_radiation_monochromator graphite
_diffrn_radiation_source 'fine-focus sealed tube'
_diffrn_radiation_type MoK\a
_diffrn_radiation_wavelength 0.71073
_diffrn_reflns_av_R_equivalents 0.0434
_diffrn_reflns_av_sigmaI/netI 0.0650
_diffrn_reflns_limit_h_max 16
_diffrn_reflns_limit_h_min -16
_diffrn_reflns_limit_k_max 27
_diffrn_reflns_limit_k_min -27
_diffrn_reflns_limit_l_max 11
_diffrn_reflns_limit_l_min -11
_diffrn_reflns_number 10280
_diffrn_reflns_theta_full 27.48
_diffrn_reflns_theta_max 27.48
_diffrn_reflns_theta_min 3.40
_diffrn_standards_decay_% 0
_diffrn_standards_number 0
_exptl_absorpt_coefficient_mu 1.334
_exptl_absorpt_correction_T_max 0.766
_exptl_absorpt_correction_T_min 0.677
_exptl_absorpt_correction_type multi-scan
_exptl_absorpt_process_details CrystalClear
_exptl_crystal_colour colorless
_exptl_crystal_density_diffrn 1.596
_exptl_crystal_density_method 'not measured'
_exptl_crystal_description prism
_exptl_crystal_F_000 968
_exptl_crystal_size_max 0.30
_exptl_crystal_size_mid 0.25
_exptl_crystal_size_min 0.20
_refine_diff_density_max 0.400
_refine_diff_density_min -0.310
_refine_diff_density_rms 0.060
_refine_ls_abs_structure_details 'Flack H D (1983), Acta Cryst. A39, 876-881'
_refine_ls_abs_structure_Flack 0.025(16)
_refine_ls_extinction_method none
_refine_ls_goodness_of_fit_ref 1.063
_refine_ls_hydrogen_treatment constr
_refine_ls_matrix_type full
_refine_ls_number_parameters 244
_refine_ls_number_reflns 4459
_refine_ls_number_restraints 2
_refine_ls_restrained_S_all 1.063
_refine_ls_R_factor_all 0.0652
_refine_ls_R_factor_gt 0.0466
_refine_ls_shift/su_max 0.000
_refine_ls_shift/su_mean 0.000
_refine_ls_structure_factor_coef Fsqd
_refine_ls_weighting_details 'calc w=1/[\s^2^(Fo^2^)+(0.0246P)^2^+0.0000P] where P=(Fo^2^+2Fc^2^)/3'
_refine_ls_weighting_scheme calc
_refine_ls_wR_factor_gt 0.0714
_refine_ls_wR_factor_ref 0.0765
_reflns_number_gt 3575
_reflns_number_total 4459
_reflns_threshold_expression >2sigma(I)
_cod_data_source_file JSSC-2013-204-197.cif
_cod_data_source_block 2
_cod_original_sg_symbol_Hall C-2yc
_cod_original_sg_symbol_H-M Cc
_cod_database_code 1562590

loop_
_symmetry_equiv_pos_as_xyz
'x, y, z'
'x, -y, z+1/2'
'x+1/2, y+1/2, z'
'x+1/2, -y+1/2, z+1/2'

loop_
_atom_site_label
_atom_site_type_symbol
_atom_site_fract_x
_atom_site_fract_y
_atom_site_fract_z
_atom_site_U_iso_or_equiv
_atom_site_adp_type
_atom_site_occupancy
_atom_site_symmetry_multiplicity
_atom_site_calc_flag
_atom_site_refinement_flags
_atom_site_disorder_assembly
_atom_site_disorder_group
O7 O 0.3224(2) 0.20899(11) 0.8560(3) 0.0342(6) Uani 1 1 d . . .
C12 C 0.4079(4) 0.23885(18) 0.8500(5) 0.0335(9) Uani 1 1 d . . .
C11 C 0.3653(3) 0.2637(2) 0.6634(5) 0.0384(9) Uani 1 1 d . . .
H11A H 0.3121 0.3003 0.6364 0.046 Uiso 1 1 calc R . .
H11B H 0.3113 0.2326 0.5706 0.046 Uiso 1 1 calc R . .
O8 O 0.5203(3) 0.24790(12) 0.9875(3) 0.0405(7) Uani 1 1 d . . .
O6 O 0.4543(2) 0.23561(13) 0.2760(3) 0.0359(6) Uani 1 1 d . . .
O3 O -0.3047(2) 0.16688(14) -0.6792(3) 0.0451(7) Uani 1 1 d . . .
O4 O -0.4687(3) 0.10550(14) -0.8825(4) 0.0528(8) Uani 1 1 d . . .
C6 C -0.3520(4) 0.1202(2) -0.7819(6) 0.0401(9) Uani 1 1 d . . .
C5 C -0.2605(4) 0.0775(2) -0.7945(6) 0.0534(12) Uani 1 1 d . . .
H5A H -0.2942 0.0354 -0.8175 0.064 Uiso 1 1 calc R . .
H5B H -0.2613 0.0902 -0.9004 0.064 Uiso 1 1 calc R . .
Mn1 Mn 0.12673(5) 0.23974(2) -0.21519(6) 0.03035(14) Uani 1 1 d . . .
Mn2 Mn 0.37595(5) 0.14805(3) 0.09327(7) 0.03519(15) Uani 1 1 d . . .
O5 O 0.2431(2) 0.22455(13) 0.0959(3) 0.0380(7) Uani 1 1 d . . .
O1 O 0.0659(2) 0.14566(13) -0.2609(4) 0.0440(7) Uani 1 1 d . . .
C7 C 0.3426(4) 0.25424(18) 0.2205(5) 0.0299(9) Uani 1 1 d . . .
O2 O 0.2323(3) 0.08315(14) -0.0738(4) 0.0599(8) Uani 1 1 d . . .
C9 C 0.4382(4) 0.3291(2) 0.4961(5) 0.0449(10) Uani 1 1 d . . .
H9A H 0.4177 0.3680 0.5298 0.054 Uiso 1 1 calc R . .
H9B H 0.5133 0.3365 0.4946 0.054 Uiso 1 1 calc R . .
C4 C -0.1215(4) 0.0767(2) -0.6258(6) 0.0523(12) Uani 1 1 d . . .
H4A H -0.0689 0.0547 -0.6559 0.063 Uiso 1 1 calc R . .
H4B H -0.0899 0.1192 -0.5939 0.063 Uiso 1 1 calc R . .
C8 C 0.3249(4) 0.31167(18) 0.3017(5) 0.0394(9) Uani 1 1 d . . .
H8A H 0.2492 0.3057 0.3026 0.047 Uiso 1 1 calc R . .
H8B H 0.3070 0.3465 0.2204 0.047 Uiso 1 1 calc R . .
C10 C 0.4742(4) 0.2810(2) 0.6451(5) 0.0419(10) Uani 1 1 d . . .
H10A H 0.5462 0.2971 0.7631 0.050 Uiso 1 1 calc R . .
H10B H 0.5035 0.2435 0.6186 0.050 Uiso 1 1 calc R . .
C3 C -0.1059(5) 0.0464(2) -0.4620(7) 0.0638(14) Uani 1 1 d . . .
H3A H -0.1506 0.0066 -0.4999 0.077 Uiso 1 1 calc R . .
H3B H -0.1468 0.0723 -0.4196 0.077 Uiso 1 1 calc R . .
N1 N 0.3719(5) 0.07838(18) 0.5453(6) 0.0645(11) Uani 1 1 d . . .
O9 O 0.4092(4) 0.10351(18) 0.3348(5) 0.0778(11) Uani 1 1 d . . .
C1 C 0.1177(4) 0.0935(2) -0.2057(6) 0.0436(10) Uani 1 1 d . . .
C2 C 0.0340(5) 0.0357(2) -0.3027(7) 0.0671(14) Uani 1 1 d . . .
H2A H 0.0747 0.0114 -0.3484 0.081 Uiso 1 1 calc R . .
H2B H 0.0351 0.0106 -0.2106 0.081 Uiso 1 1 calc R . .
C13 C 0.3396(6) 0.0996(3) 0.3831(8) 0.0802(16) Uani 1 1 d . . .
H13A H 0.2545 0.1126 0.2998 0.096 Uiso 1 1 calc R . .
C14 C 0.2788(7) 0.0738(3) 0.5886(10) 0.122(3) Uani 1 1 d . . .
H14A H 0.1974 0.0903 0.4879 0.183 Uiso 1 1 calc R . .
H14B H 0.3087 0.0971 0.6989 0.183 Uiso 1 1 calc R . .
H14C H 0.2681 0.0309 0.6077 0.183 Uiso 1 1 calc R . .
C15 C 0.4968(8) 0.0570(4) 0.6753(10) 0.160(4) Uani 1 1 d . . .
H15A H 0.5489 0.0632 0.6295 0.240 Uiso 1 1 calc R . .
H15B H 0.4941 0.0134 0.6972 0.240 Uiso 1 1 calc R . .
H15C H 0.5337 0.0796 0.7888 0.240 Uiso 1 1 calc R . .

loop_
_atom_site_aniso_label
_atom_site_aniso_U_11
_atom_site_aniso_U_22
_atom_site_aniso_U_33
_atom_site_aniso_U_23
_atom_site_aniso_U_13
_atom_site_aniso_U_12
O7 0.0264(14) 0.0479(16) 0.0289(14) 0.0031(12) 0.0162(12) -0.0021(12)
C12 0.030(2) 0.048(3) 0.027(2) -0.0021(17) 0.019(2) 0.0039(19)
C11 0.028(2) 0.062(3) 0.0213(19) 0.0054(18) 0.0124(17) -0.0018(19)
O8 0.0295(16) 0.065(2) 0.0220(14) -0.0020(13) 0.0118(13) -0.0063(13)
O6 0.0245(14) 0.0546(18) 0.0294(14) -0.0019(12) 0.0160(12) 0.0007(13)
O3 0.0386(16) 0.0457(17) 0.0388(16) -0.0066(13) 0.0153(14) 0.0096(13)
O4 0.0310(17) 0.059(2) 0.058(2) -0.0083(15) 0.0199(16) 0.0036(14)
C6 0.033(2) 0.046(3) 0.035(2) 0.004(2) 0.0156(19) 0.009(2)
C5 0.035(2) 0.062(3) 0.058(3) -0.016(2) 0.024(2) 0.002(2)
Mn1 0.0214(3) 0.0433(3) 0.0219(3) 0.0024(3) 0.0099(2) 0.0009(3)
Mn2 0.0278(3) 0.0471(4) 0.0277(3) 0.0035(3) 0.0142(2) 0.0029(3)
O5 0.0266(15) 0.0626(19) 0.0251(14) -0.0005(13) 0.0150(13) -0.0030(13)
O1 0.0350(16) 0.0424(18) 0.0466(17) -0.0025(13) 0.0189(14) -0.0057(13)
C7 0.026(2) 0.044(3) 0.019(2) 0.0025(16) 0.0130(18) -0.0025(17)
O2 0.0375(17) 0.0595(19) 0.0548(19) 0.0041(16) 0.0105(16) -0.0087(16)
C9 0.054(3) 0.058(3) 0.038(2) -0.0116(19) 0.036(2) -0.016(2)
C4 0.032(2) 0.062(3) 0.056(3) -0.012(2) 0.021(2) 0.007(2)
C8 0.041(2) 0.051(3) 0.032(2) 0.0061(18) 0.0241(19) 0.0074(19)
C10 0.032(2) 0.073(3) 0.025(2) -0.0003(19) 0.0191(19) -0.003(2)
C3 0.048(3) 0.049(3) 0.072(3) -0.001(2) 0.022(2) -0.012(2)
N1 0.100(3) 0.055(3) 0.052(3) -0.003(2) 0.052(3) -0.011(2)
O9 0.089(3) 0.102(3) 0.058(2) 0.026(2) 0.052(2) 0.009(2)
C1 0.041(3) 0.052(3) 0.032(2) 0.001(2) 0.0179(19) -0.014(2)
C2 0.056(3) 0.049(3) 0.066(3) 0.009(2) 0.018(3) -0.013(2)
C13 0.085(4) 0.082(4) 0.066(4) -0.003(3) 0.039(3) -0.016(3)
C14 0.167(8) 0.132(6) 0.137(7) -0.050(5) 0.128(7) -0.062(6)
C15 0.154(9) 0.216(10) 0.094(6) 0.058(6) 0.061(6) 0.071(7)

loop_
_atom_type_symbol
_atom_type_description
_atom_type_scat_dispersion_real
_atom_type_scat_dispersion_imag
_atom_type_scat_source
C C 0.0033 0.0016 'International Tables Vol C Tables 4.2.6.8 and 6.1.1.4'
H H 0.0000 0.0000 'International Tables Vol C Tables 4.2.6.8 and 6.1.1.4'
N N 0.0061 0.0033 'International Tables Vol C Tables 4.2.6.8 and 6.1.1.4'
O O 0.0106 0.0060 'International Tables Vol C Tables 4.2.6.8 and 6.1.1.4'
Mn Mn 0.3368 0.7283 'International Tables Vol C Tables 4.2.6.8 and 6.1.1.4'

loop_
_geom_angle_atom_site_label_1
_geom_angle_atom_site_label_2
_geom_angle_atom_site_label_3
_geom_angle
_geom_angle_site_symmetry_1
_geom_angle_site_symmetry_3
C12 O7 Mn2 121.8(2) . 1_556
C12 O7 Mn1 130.7(2) . 1_556
Mn2 O7 Mn1 97.09(9) 1_556 1_556
O8 C12 O7 123.5(3) . .
O8 C12 C11 120.1(3) . .
O7 C12 C11 116.3(3) . .
C12 C11 C10 115.3(3) . .
C12 O8 Mn1 139.9(2) . 4_556
C7 O6 Mn1 143.2(3) . 4
C7 O6 Mn2 93.1(2) . .
Mn1 O6 Mn2 103.76(10) 4 .
C6 O3 Mn1 131.4(2) . 4_454
C6 O4 Mn2 128.7(3) . 1_454
O4 C6 O3 126.6(4) . .
O4 C6 C5 115.4(4) . .
O3 C6 C5 118.0(4) . .
C4 C5 C6 115.6(3) . .
O1 Mn1 O3 175.60(11) . 4
O1 Mn1 O8 88.96(11) . 4_453
O3 Mn1 O8 88.90(10) 4 4_453
O1 Mn1 O6 88.82(11) . 4_454
O3 Mn1 O6 95.06(11) 4 4_454
O8 Mn1 O6 91.05(10) 4_453 4_454
O1 Mn1 O7 89.61(10) . 1_554
O3 Mn1 O7 87.02(10) 4 1_554
O8 Mn1 O7 100.76(10) 4_453 1_554
O6 Mn1 O7 168.06(9) 4_454 1_554
O1 Mn1 O5 90.29(11) . .
O3 Mn1 O5 91.72(10) 4 .
O8 Mn1 O5 177.97(11) 4_453 .
O6 Mn1 O5 90.82(9) 4_454 .
O7 Mn1 O5 77.35(10) 1_554 .
O4 Mn2 O2 99.58(12) 1_656 .
O4 Mn2 O9 94.08(14) 1_656 .
O2 Mn2 O9 89.94(14) . .
O4 Mn2 O7 96.44(11) 1_656 1_554
O2 Mn2 O7 93.27(11) . 1_554
O9 Mn2 O7 168.33(13) . 1_554
O4 Mn2 O6 106.91(11) 1_656 .
O2 Mn2 O6 153.26(11) . .
O9 Mn2 O6 84.63(13) . .
O7 Mn2 O6 87.48(9) 1_554 .
O4 Mn2 O5 161.49(11) 1_656 .
O2 Mn2 O5 97.95(12) . .
O9 Mn2 O5 91.85(13) . .
O7 Mn2 O5 76.59(9) 1_554 .
O6 Mn2 O5 56.22(9) . .
C7 O5 Mn1 127.3(2) . .
C7 O5 Mn2 90.2(2) . .
Mn1 O5 Mn2 93.19(9) . .
C1 O1 Mn1 137.1(3) . .
O6 C7 O5 120.4(3) . .
O6 C7 C8 120.9(3) . .
O5 C7 C8 118.8(3) . .
C1 O2 Mn2 127.7(3) . .
C8 C9 C10 115.4(3) . .
C3 C4 C5 113.0(4) . .
C7 C8 C9 116.1(3) . .
C9 C10 C11 114.9(3) . .
C4 C3 C2 113.5(4) . .
C13 N1 C15 120.2(5) . .
C13 N1 C14 121.6(6) . .
C15 N1 C14 118.1(5) . .
C13 O9 Mn2 129.1(4) . .
O1 C1 O2 126.2(4) . .
O1 C1 C2 118.1(4) . .
O2 C1 C2 115.7(4) . .
C3 C2 C1 117.2(4) . .
O9 C13 N1 125.9(6) . .

loop_
_geom_bond_atom_site_label_1
_geom_bond_atom_site_label_2
_geom_bond_distance
_geom_bond_site_symmetry_2
O7 C12 1.284(4) .
O7 Mn2 2.221(2) 1_556
O7 Mn1 2.270(2) 1_556
C12 O8 1.243(5) .
C12 C11 1.508(5) .
C11 C10 1.522(5) .
O8 Mn1 2.172(3) 4_556
O6 C7 1.263(4) .
O6 Mn1 2.201(2) 4
O6 Mn2 2.298(3) .
O3 C6 1.249(5) .
O3 Mn1 2.133(3) 4_454
O4 C6 1.247(5) .
O4 Mn2 2.062(3) 1_454
C6 C5 1.529(5) .
C5 C4 1.514(6) .
Mn1 O1 2.115(3) .
Mn1 O3 2.133(3) 4
Mn1 O8 2.172(3) 4_453
Mn1 O6 2.201(2) 4_454
Mn1 O7 2.270(3) 1_554
Mn1 O5 2.275(3) .
Mn2 O4 2.062(3) 1_656
Mn2 O2 2.080(3) .
Mn2 O9 2.149(3) .
Mn2 O7 2.221(2) 1_554
Mn2 O5 2.358(3) .
O5 C7 1.266(4) .
O1 C1 1.245(5) .
C7 C8 1.507(5) .
O2 C1 1.249(5) .
C9 C8 1.520(5) .
C9 C10 1.523(5) .
C4 C3 1.494(7) .
C3 C2 1.515(7) .
N1 C13 1.325(6) .
N1 C15 1.391(8) .
N1 C14 1.435(7) .
O9 C13 1.182(6) .
C1 C2 1.532(6) .
